data_4000346
_journal_name_full 'Chemistry of Materials'
_journal_paper_doi 10.1021/cm034344a
_journal_year 2004
_chemical_formula_sum 'C18 H37 Cl N2 O'
_chemical_formula_weight 332.95
_space_group_IT_number 2
_symmetry_cell_setting triclinic
_symmetry_space_group_name_Hall '-P 1'
_symmetry_space_group_name_H-M 'P -1'
_atom_sites_solution_hydrogens geom
_atom_sites_solution_primary direct
_atom_sites_solution_secondary difmap
_cell_angle_alpha 90.188(3)
_cell_angle_beta 92.688(4)
_cell_angle_gamma 108.799(3)
_cell_formula_units_Z 6
_cell_length_a 7.2778(12)
_cell_length_b 8.4129(14)
_cell_length_c 52.322(8)
_cell_measurement_reflns_used ?
_cell_measurement_temperature 153(2)
_cell_measurement_theta_max ?
_cell_measurement_theta_min ?
_cell_volume 3028.8(8)
_diffrn_ambient_temperature 153(2)
_diffrn_detector_area_resol_mean ?
_diffrn_measurement_device_type 'CCD area detector'
_diffrn_measurement_method 'phi and omega scans'
_diffrn_radiation_monochromator graphite
_diffrn_radiation_source 'fine-focus sealed tube'
_diffrn_radiation_type MoK\a
_diffrn_radiation_wavelength 0.71073
_diffrn_reflns_av_R_equivalents 0.0546
_diffrn_reflns_av_sigmaI/netI 0.1366
_diffrn_reflns_limit_h_max 8
_diffrn_reflns_limit_h_min -8
_diffrn_reflns_limit_k_max 8
_diffrn_reflns_limit_k_min -10
_diffrn_reflns_limit_l_max 57
_diffrn_reflns_limit_l_min -62
_diffrn_reflns_number 14852
_diffrn_reflns_theta_max 25.00
_diffrn_reflns_theta_min 0.78
_diffrn_standards_decay_% ?
_diffrn_standards_interval_count ?
_diffrn_standards_interval_time ?
_diffrn_standards_number ?
_exptl_absorpt_coefficient_mu 0.194
_exptl_absorpt_correction_T_max 0.9585
_exptl_absorpt_correction_T_min 0.9423
_exptl_absorpt_correction_type empirical
_exptl_absorpt_process_details SADABS
_exptl_crystal_colour colourless
_exptl_crystal_density_diffrn 1.095
_exptl_crystal_density_meas ?
_exptl_crystal_density_method 'not measured'
_exptl_crystal_description block
_exptl_crystal_F_000 1104
_exptl_crystal_size_max 0.31
_exptl_crystal_size_mid 0.25
_exptl_crystal_size_min 0.22
_refine_ls_extinction_coef ?
_refine_ls_extinction_method none
_refine_ls_goodness_of_fit_ref 0.909
_refine_ls_hydrogen_treatment calc
_refine_ls_matrix_type full
_refine_ls_number_parameters 601
_refine_ls_number_reflns 10096
_refine_ls_number_restraints 1
_refine_ls_restrained_S_all 0.909
_refine_ls_R_factor_all 0.1587
_refine_ls_R_factor_gt 0.0793
_refine_ls_shift/su_max 0.021
_refine_ls_shift/su_mean 0.001
_refine_ls_structure_factor_coef Fsqd
_refine_ls_weighting_details 'calc w=1/[\s^2^(Fo^2^)+(0.1306P)^2^+0.0000P] where P=(Fo^2^+2Fc^2^)/3'
_refine_ls_weighting_scheme calc
_refine_ls_wR_factor_gt 0.1981
_refine_ls_wR_factor_ref 0.2579
_reflns_number_gt 4437
_reflns_number_total 10096
_reflns_threshold_expression >2sigma(I)
_cod_depositor_comments
;
The following automatic conversions were performed:
'_symmetry_cell_setting' value 'Triclinic' changed to 'triclinic'
according to '/home/saulius/struct/CIF-dictionaries/cif_core.dic'
dictionary named 'cif_core.dic' version 2.4.1 from
2010-06-29.

'_exptl_absorpt_correction_type' value 'Empirical' changed to
'empirical' according to
'/home/saulius/struct/CIF-dictionaries/cif_core.dic' dictionary named
'cif_core.dic' version 2.4.1 from 2010-06-29.

Automatic conversion script
Id: cif_fix_enum 1527 2010-12-29 10:47:43Z saulius 

The following automatic conversions were performed:

'_exptl_crystal_density_meas' value 'not_measured' was changed to '?'
- the value is perceived as not measured.

Automatic conversion script
Id: cif_fix_values 3008 2015-01-20 13:52:24Z robertas 
;
_cod_original_sg_symbol_H-M P-1
_cod_database_code 4000346

loop_
_symmetry_equiv_pos_as_xyz
'x, y, z'
'-x, -y, -z'

loop_
_atom_site_label
_atom_site_type_symbol
_atom_site_fract_x
_atom_site_fract_y
_atom_site_fract_z
_atom_site_U_iso_or_equiv
_atom_site_adp_type
_atom_site_occupancy
_atom_site_symmetry_multiplicity
_atom_site_calc_flag
_atom_site_refinement_flags
_atom_site_disorder_assembly
_atom_site_disorder_group
Cl1 Cl 0.34814(17) 0.69190(15) 0.46816(2) 0.0377(4) Uani 1 1 d . . .
Cl2 Cl 0.86709(17) 0.93792(15) 0.40465(2) 0.0372(4) Uani 1 1 d . . .
Cl3 Cl 1.6327(7) 1.8060(11) 0.96468(11) 0.108(2) Uani 0.606(11) 1 d P A 2
Cl3' Cl 1.6913(13) 1.9146(13) 0.96629(15) 0.084(3) Uani 0.394(11) 1 d P A 1
N1A N 0.6272(5) 0.8842(5) 0.59058(7) 0.0287(9) Uani 1 1 d . . .
C1A C 0.7179(8) 0.8931(7) 0.52386(10) 0.0474(15) Uani 1 1 d . . .
H1A1 H 0.7089 1.0044 0.5201 0.071 Uiso 1 1 calc R . .
H1A2 H 0.6245 0.8089 0.5126 0.071 Uiso 1 1 calc R . .
H1A3 H 0.8497 0.8924 0.5210 0.071 Uiso 1 1 calc R . .
C2A C 0.6672(6) 0.9628(6) 0.56832(10) 0.0327(12) Uani 1 1 d . . .
H2A H 0.6872 1.0788 0.5657 0.039 Uiso 1 1 calc R . .
N3A N 0.6744(5) 0.8536(5) 0.55047(7) 0.0307(10) Uani 1 1 d . . .
C4A C 0.6383(6) 0.6996(6) 0.56175(10) 0.0341(12) Uani 1 1 d . . .
H4A H 0.6332 0.5976 0.5534 0.041 Uiso 1 1 calc R . .
C5A C 0.6119(6) 0.7192(6) 0.58648(10) 0.0330(12) Uani 1 1 d . . .
H5A H 0.5870 0.6343 0.5990 0.040 Uiso 1 1 calc R . .
C6A C 0.6165(7) 0.9682(6) 0.61486(9) 0.0333(12) Uani 1 1 d . . .
H6A1 H 0.4785 0.9397 0.6191 0.040 Uiso 1 1 calc R . .
H6A2 H 0.6685 1.0913 0.6127 0.040 Uiso 1 1 calc R . .
C7A C 0.7290(7) 0.9192(6) 0.63712(9) 0.0347(12) Uani 1 1 d . . .
H7A1 H 0.6619 0.8011 0.6416 0.042 Uiso 1 1 calc R . .
H7A2 H 0.8608 0.9278 0.6319 0.042 Uiso 1 1 calc R . .
C8A C 0.7453(7) 1.0329(6) 0.66046(9) 0.0332(12) Uani 1 1 d . . .
H8A1 H 0.8131 1.1504 0.6557 0.040 Uiso 1 1 calc R . .
H8A2 H 0.6128 1.0259 0.6652 0.040 Uiso 1 1 calc R . .
C9A C 0.8505(7) 0.9917(6) 0.68325(9) 0.0359(12) Uani 1 1 d . . .
H9A1 H 0.9826 0.9972 0.6786 0.043 Uiso 1 1 calc R . .
H9A2 H 0.7816 0.8751 0.6883 0.043 Uiso 1 1 calc R . .
C10A C 0.8671(7) 1.1098(6) 0.70609(9) 0.0350(12) Uani 1 1 d . . .
H10A H 0.7345 1.1029 0.7108 0.042 Uiso 1 1 calc R . .
H10B H 0.9335 1.2263 0.7008 0.042 Uiso 1 1 calc R . .
C11A C 0.9767(7) 1.0735(6) 0.72978(9) 0.0356(12) Uani 1 1 d . . .
H11A H 0.9104 0.9573 0.7352 0.043 Uiso 1 1 calc R . .
H11B H 1.1097 1.0808 0.7253 0.043 Uiso 1 1 calc R . .
C12A C 0.9900(7) 1.1937(6) 0.75203(9) 0.0335(12) Uani 1 1 d . . .
H12A H 1.0549 1.3098 0.7464 0.040 Uiso 1 1 calc R . .
H12B H 0.8567 1.1857 0.7565 0.040 Uiso 1 1 calc R . .
C13A C 1.0994(7) 1.1617(6) 0.77581(9) 0.0363(12) Uani 1 1 d . . .
H13A H 1.0338 1.0460 0.7815 0.044 Uiso 1 1 calc R . .
H13B H 1.2323 1.1687 0.7713 0.044 Uiso 1 1 calc R . .
C14A C 1.1137(7) 1.2828(6) 0.79787(9) 0.0373(13) Uani 1 1 d . . .
H14A H 1.1796 1.3985 0.7922 0.045 Uiso 1 1 calc R . .
H14B H 0.9808 1.2760 0.8024 0.045 Uiso 1 1 calc R . .
C15A C 1.2224(7) 1.2505(6) 0.82156(9) 0.0344(12) Uani 1 1 d . . .
H15A H 1.3553 1.2575 0.8170 0.041 Uiso 1 1 calc R . .
H15B H 1.1567 1.1345 0.8271 0.041 Uiso 1 1 calc R . .
C16A C 1.2381(7) 1.3713(6) 0.84414(10) 0.0397(13) Uani 1 1 d . . .
H16A H 1.3046 1.4874 0.8387 0.048 Uiso 1 1 calc R . .
H16B H 1.1055 1.3646 0.8487 0.048 Uiso 1 1 calc R . .
C17A C 1.3460(7) 1.3365(6) 0.86745(10) 0.0412(13) Uani 1 1 d . . .
H17A H 1.4780 1.3413 0.8629 0.049 Uiso 1 1 calc R . .
H17B H 1.2781 1.2215 0.8732 0.049 Uiso 1 1 calc R . .
C18A C 1.3627(8) 1.4597(7) 0.88925(10) 0.0503(15) Uani 1 1 d . . .
H18A H 1.2309 1.4539 0.8941 0.060 Uiso 1 1 calc R . .
H18B H 1.4293 1.5751 0.8835 0.060 Uiso 1 1 calc R . .
C19A C 1.4775(9) 1.4224(8) 0.91301(11) 0.0696(19) Uani 1 1 d . . .
H19A H 1.4056 1.3125 0.9197 0.104 Uiso 1 1 calc R . .
H19B H 1.4937 1.5094 0.9262 0.104 Uiso 1 1 calc R . .
H19C H 1.6055 1.4219 0.9081 0.104 Uiso 1 1 calc R . .
N1B N -0.0731(5) 0.4769(5) 0.41973(7) 0.0304(10) Uani 1 1 d . . .
C1B C -0.1788(7) 0.6049(6) 0.48094(9) 0.0390(13) Uani 1 1 d . . .
H1B1 H -0.0584 0.6943 0.4862 0.059 Uiso 1 1 calc R . .
H1B2 H -0.2169 0.5247 0.4948 0.059 Uiso 1 1 calc R . .
H1B3 H -0.2821 0.6538 0.4771 0.059 Uiso 1 1 calc R . .
C2B C -0.0995(6) 0.5902(6) 0.43567(9) 0.0294(11) Uani 1 1 d . . .
H2B H -0.0862 0.7033 0.4317 0.035 Uiso 1 1 calc R . .
N3B N -0.1476(5) 0.5184(5) 0.45823(7) 0.0286(9) Uani 1 1 d . . .
C4B C -0.1552(7) 0.3521(6) 0.45633(9) 0.0317(12) Uani 1 1 d . . .
H4B H -0.1875 0.2714 0.4694 0.038 Uiso 1 1 calc R . .
C5B C -0.1084(6) 0.3263(6) 0.43249(9) 0.0323(12) Uani 1 1 d . . .
H5B H -0.1009 0.2240 0.4256 0.039 Uiso 1 1 calc R . .
C6B C -0.0131(7) 0.5099(6) 0.39347(9) 0.0363(12) Uani 1 1 d . . .
H6B1 H 0.1241 0.5143 0.3927 0.044 Uiso 1 1 calc R . .
H6B2 H -0.0212 0.6209 0.3885 0.044 Uiso 1 1 calc R . .
C7B C -0.1384(7) 0.3763(6) 0.37448(9) 0.0344(12) Uani 1 1 d . . .
H7B1 H -0.1307 0.2654 0.3796 0.041 Uiso 1 1 calc R . .
H7B2 H -0.2754 0.3722 0.3753 0.041 Uiso 1 1 calc R . .
C8B C -0.0784(7) 0.4075(6) 0.34717(9) 0.0339(12) Uani 1 1 d . . .
H8B1 H 0.0514 0.3950 0.3458 0.041 Uiso 1 1 calc R . .
H8B2 H -0.0679 0.5244 0.3428 0.041 Uiso 1 1 calc R . .
C9B C -0.2213(7) 0.2878(6) 0.32814(9) 0.0338(12) Uani 1 1 d . . .
H9B1 H -0.2262 0.1717 0.3322 0.041 Uiso 1 1 calc R . .
H9B2 H -0.3522 0.2958 0.3305 0.041 Uiso 1 1 calc R . .
C10B C -0.1762(7) 0.3177(6) 0.30031(9) 0.0353(12) Uani 1 1 d . . .
H10C H -0.0498 0.3016 0.2975 0.042 Uiso 1 1 calc R . .
H10D H -0.1634 0.4357 0.2963 0.042 Uiso 1 1 calc R . .
C11B C -0.3315(7) 0.2012(6) 0.28193(9) 0.0316(12) Uani 1 1 d . . .
H11C H -0.3430 0.0835 0.2859 0.038 Uiso 1 1 calc R . .
H11D H -0.4580 0.2164 0.2850 0.038 Uiso 1 1 calc R . .
C12B C -0.2921(7) 0.2294(6) 0.25387(9) 0.0336(12) Uani 1 1 d . . .
H12C H -0.1690 0.2085 0.2505 0.040 Uiso 1 1 calc R . .
H12D H -0.2746 0.3483 0.2500 0.040 Uiso 1 1 calc R . .
C13B C -0.4537(7) 0.1173(6) 0.23593(9) 0.0338(12) Uani 1 1 d . . .
H13C H -0.4716 -0.0015 0.2400 0.041 Uiso 1 1 calc R . .
H13D H -0.5765 0.1387 0.2393 0.041 Uiso 1 1 calc R . .
C14B C -0.4167(7) 0.1426(6) 0.20772(9) 0.0336(12) Uani 1 1 d . . .
H14C H -0.3994 0.2613 0.2037 0.040 Uiso 1 1 calc R . .
H14D H -0.2938 0.1216 0.2043 0.040 Uiso 1 1 calc R . .
C15B C -0.5769(7) 0.0308(6) 0.19002(9) 0.0334(12) Uani 1 1 d . . .
H15C H -0.7000 0.0514 0.1935 0.040 Uiso 1 1 calc R . .
H15D H -0.5937 -0.0878 0.1940 0.040 Uiso 1 1 calc R . .
C16B C -0.5404(7) 0.0567(6) 0.16169(9) 0.0366(13) Uani 1 1 d . . .
H16C H -0.4178 0.0352 0.1582 0.044 Uiso 1 1 calc R . .
H16D H -0.5224 0.1756 0.1577 0.044 Uiso 1 1 calc R . .
C17B C -0.7026(7) -0.0550(6) 0.14369(9) 0.0377(13) Uani 1 1 d . . .
H17C H -0.7210 -0.1740 0.1476 0.045 Uiso 1 1 calc R . .
H17D H -0.8252 -0.0333 0.1470 0.045 Uiso 1 1 calc R . .
C18B C -0.6638(8) -0.0281(7) 0.11551(10) 0.0438(14) Uani 1 1 d . . .
H18C H -0.6467 0.0905 0.1115 0.053 Uiso 1 1 calc R . .
H18D H -0.5409 -0.0494 0.1121 0.053 Uiso 1 1 calc R . .
C19B C -0.8259(8) -0.1412(7) 0.09805(11) 0.0568(16) Uani 1 1 d . . .
H19D H -0.8445 -0.2589 0.1020 0.085 Uiso 1 1 calc R . .
H19E H -0.7915 -0.1212 0.0802 0.085 Uiso 1 1 calc R . .
H19F H -0.9466 -0.1165 0.1006 0.085 Uiso 1 1 calc R . .
N1C N 1.0783(8) 1.6421(7) 0.96128(10) 0.0614(18) Uiso 0.606(11) 1 d PD A 2
C1C C 1.100(2) 1.2336(16) 0.9719(3) 0.098(5) Uiso 0.606(11) 1 d PD A 2
H1C1 H 1.1800 1.2229 0.9579 0.147 Uiso 0.606(11) 1 calc PR A 2
H1C2 H 0.9842 1.1335 0.9721 0.147 Uiso 0.606(11) 1 calc PR A 2
H1C3 H 1.1750 1.2446 0.9882 0.147 Uiso 0.606(11) 1 calc PR A 2
C2C C 1.157(2) 1.5355(17) 0.9629(2) 0.062(3) Uiso 0.606(11) 1 d P A 2
H2C H 1.2921 1.5593 0.9606 0.074 Uiso 0.606(11) 1 calc PR A 2
N3C N 1.0402(19) 1.3820(12) 0.96822(17) 0.048(3) Uiso 0.606(11) 1 d P A 2
C4C C 0.861(2) 1.410(2) 0.9682(3) 0.078(4) Uiso 0.606(11) 1 d P A 2
H4C H 0.7430 1.3240 0.9712 0.094 Uiso 0.606(11) 1 calc PR A 2
C5C C 0.871(2) 1.5584(17) 0.9639(2) 0.067(4) Uiso 0.606(11) 1 d P A 2
H5C H 0.7680 1.6053 0.9627 0.080 Uiso 0.606(11) 1 calc PR A 2
N1C' N 1.0783(8) 1.6421(7) 0.96128(10) 0.0614(18) Uiso 0.39 1 d PD A 1
C1C' C 1.278(4) 1.316(3) 0.9768(5) 0.129(10) Uiso 0.394(11) 1 d PD A 1
H1C4 H 1.4000 1.3918 0.9847 0.194 Uiso 0.394(11) 1 calc PR A 1
H1C5 H 1.3057 1.2630 0.9614 0.194 Uiso 0.394(11) 1 calc PR A 1
H1C6 H 1.2158 1.2296 0.9890 0.194 Uiso 0.394(11) 1 calc PR A 1
C2C' C 1.249(3) 1.583(2) 0.9659(3) 0.058(5) Uiso 0.394(11) 1 d P A 1
H2C' H 1.3847 1.6425 0.9661 0.070 Uiso 0.394(11) 1 calc PR A 1
N3C' N 1.151(3) 1.411(2) 0.9700(3) 0.069(5) Uiso 0.394(11) 1 d P A 1
C4C' C 0.937(4) 1.372(3) 0.9690(4) 0.078(7) Uiso 0.394(11) 1 d P A 1
H4C' H 0.8361 1.2687 0.9706 0.094 Uiso 0.394(11) 1 calc PR A 1
C5C' C 0.929(3) 1.521(3) 0.9652(4) 0.060(6) Uiso 0.394(11) 1 d P A 1
H5C' H 0.8070 1.5397 0.9653 0.072 Uiso 0.394(11) 1 calc PR A 1
C6C C 1.1303(9) 1.8169(8) 0.95436(11) 0.0589(17) Uani 1 1 d . . .
H6C1 H 1.2430 1.8837 0.9654 0.071 Uiso 1 1 calc R A 1
H6C2 H 1.0202 1.8583 0.9574 0.071 Uiso 1 1 calc R A 1
C7C C 1.1808(9) 1.8416(8) 0.92666(11) 0.0539(16) Uani 1 1 d . A .
H7C1 H 1.2975 1.8087 0.9240 0.065 Uiso 1 1 calc R . .
H7C2 H 1.2129 1.9622 0.9227 0.065 Uiso 1 1 calc R . .
C8C C 1.0167(8) 1.7401(7) 0.90844(10) 0.0469(14) Uani 1 1 d . . .
H8C1 H 0.8978 1.7675 0.9120 0.056 Uiso 1 1 calc R A .
H8C2 H 0.9907 1.6193 0.9118 0.056 Uiso 1 1 calc R . .
C9C C 1.0575(7) 1.7706(6) 0.88030(10) 0.0405(13) Uani 1 1 d . A .
H9C1 H 1.0759 1.8900 0.8767 0.049 Uiso 1 1 calc R . .
H9C2 H 1.1804 1.7495 0.8769 0.049 Uiso 1 1 calc R . .
C10C C 0.8984(7) 1.6621(7) 0.86233(9) 0.0389(13) Uani 1 1 d . . .
H10E H 0.7758 1.6837 0.8658 0.047 Uiso 1 1 calc R A .
H10F H 0.8797 1.5429 0.8661 0.047 Uiso 1 1 calc R . .
C11C C 0.9345(7) 1.6888(6) 0.83423(9) 0.0369(13) Uani 1 1 d . A .
H11E H 1.0583 1.6695 0.8308 0.044 Uiso 1 1 calc R . .
H11F H 0.9500 1.8073 0.8303 0.044 Uiso 1 1 calc R . .
C12C C 0.7743(7) 1.5755(6) 0.81630(9) 0.0351(12) Uani 1 1 d . . .
H12E H 0.7578 1.4571 0.8204 0.042 Uiso 1 1 calc R A .
H12F H 0.6508 1.5957 0.8196 0.042 Uiso 1 1 calc R . .
C13C C 0.8108(7) 1.6004(6) 0.78813(9) 0.0339(12) Uani 1 1 d . A .
H13E H 0.8240 1.7180 0.7839 0.041 Uiso 1 1 calc R . .
H13F H 0.9355 1.5824 0.7848 0.041 Uiso 1 1 calc R . .
C14C C 0.6525(7) 1.4844(6) 0.77081(9) 0.0369(13) Uani 1 1 d . . .
H14E H 0.5276 1.5016 0.7743 0.044 Uiso 1 1 calc R A .
H14F H 0.6404 1.3668 0.7750 0.044 Uiso 1 1 calc R . .
C15C C 0.6879(7) 1.5105(6) 0.74234(9) 0.0340(12) Uani 1 1 d . A .
H15E H 0.7017 1.6285 0.7383 0.041 Uiso 1 1 calc R . .
H15F H 0.8123 1.4924 0.7389 0.041 Uiso 1 1 calc R . .
C16C C 0.5299(7) 1.3966(6) 0.72474(9) 0.0354(12) Uani 1 1 d . . .
H16E H 0.4051 1.4136 0.7283 0.043 Uiso 1 1 calc R A .
H16F H 0.5172 1.2785 0.7286 0.043 Uiso 1 1 calc R . .
C17C C 0.5647(7) 1.4245(6) 0.69654(9) 0.0335(12) Uani 1 1 d . A .
H17E H 0.6900 1.4084 0.6930 0.040 Uiso 1 1 calc R . .
H17F H 0.5762 1.5423 0.6926 0.040 Uiso 1 1 calc R . .
C18C C 0.4058(7) 1.3083(7) 0.67888(10) 0.0419(13) Uani 1 1 d . . .
H18E H 0.3964 1.1906 0.6825 0.050 Uiso 1 1 calc R A .
H18F H 0.2799 1.3225 0.6827 0.050 Uiso 1 1 calc R . .
C19C C 0.4405(8) 1.3405(7) 0.65073(10) 0.0477(15) Uani 1 1 d . A .
H19G H 0.4505 1.4570 0.6470 0.072 Uiso 1 1 calc R . .
H19H H 0.3319 1.2643 0.6404 0.072 Uiso 1 1 calc R . .
H19I H 0.5615 1.3209 0.6466 0.072 Uiso 1 1 calc R . .
O1W O 0.7662(5) 0.9709(4) 0.46322(6) 0.0470(10) Uani 1 1 d . . .
O2W O 0.4475(5) 0.6704(4) 0.41032(6) 0.0414(9) Uani 1 1 d . . .
O3W O 1.477(3) 1.192(3) 0.9760(4) 0.218(8) Uiso 0.50 1 d P . .
O3W' O 1.527(2) 2.0996(19) 0.9881(3) 0.155(5) Uiso 0.50 1 d P . .

loop_
_atom_site_aniso_label
_atom_site_aniso_U_11
_atom_site_aniso_U_22
_atom_site_aniso_U_33
_atom_site_aniso_U_23
_atom_site_aniso_U_13
_atom_site_aniso_U_12
Cl1 0.0384(7) 0.0335(8) 0.0389(8) 0.0040(6) 0.0068(6) 0.0075(6)
Cl2 0.0378(7) 0.0303(7) 0.0405(8) 0.0042(6) 0.0080(6) 0.0062(6)
Cl3 0.055(2) 0.122(5) 0.146(4) -0.033(4) 0.007(2) 0.028(3)
Cl3' 0.076(5) 0.087(6) 0.097(5) 0.011(4) 0.021(4) 0.037(4)
N1A 0.029(2) 0.031(2) 0.028(2) 0.0016(19) 0.0017(18) 0.0115(18)
C1A 0.062(4) 0.040(3) 0.039(3) -0.004(3) 0.011(3) 0.013(3)
C2A 0.028(3) 0.024(3) 0.043(3) -0.001(2) 0.004(2) 0.005(2)
N3A 0.033(2) 0.024(2) 0.032(2) -0.0047(19) -0.0036(19) 0.0062(18)
C4A 0.031(3) 0.022(3) 0.047(4) -0.010(2) -0.002(2) 0.006(2)
C5A 0.035(3) 0.019(3) 0.046(3) 0.004(2) 0.004(2) 0.009(2)
C6A 0.032(3) 0.031(3) 0.037(3) -0.004(2) 0.005(2) 0.009(2)
C7A 0.031(3) 0.033(3) 0.040(3) 0.005(2) 0.008(2) 0.010(2)
C8A 0.033(3) 0.033(3) 0.034(3) 0.006(2) 0.003(2) 0.009(2)
C9A 0.036(3) 0.032(3) 0.037(3) 0.000(2) 0.009(2) 0.006(2)
C10A 0.032(3) 0.027(3) 0.042(3) 0.000(2) 0.004(2) 0.005(2)
C11A 0.034(3) 0.036(3) 0.037(3) 0.000(2) 0.002(2) 0.010(2)
C12A 0.032(3) 0.032(3) 0.037(3) 0.005(2) 0.004(2) 0.009(2)
C13A 0.036(3) 0.034(3) 0.037(3) 0.001(2) 0.005(2) 0.008(2)
C14A 0.035(3) 0.036(3) 0.040(3) 0.002(3) 0.007(2) 0.010(2)
C15A 0.033(3) 0.030(3) 0.038(3) 0.002(2) 0.002(2) 0.005(2)
C16A 0.037(3) 0.034(3) 0.048(4) -0.001(3) 0.006(3) 0.011(2)
C17A 0.040(3) 0.040(3) 0.043(3) 0.000(3) 0.006(3) 0.011(3)
C18A 0.045(3) 0.061(4) 0.041(4) -0.010(3) 0.006(3) 0.011(3)
C19A 0.071(4) 0.084(5) 0.051(4) -0.017(4) 0.002(3) 0.021(4)
N1B 0.033(2) 0.027(2) 0.027(2) 0.0026(19) 0.0040(18) 0.0037(18)
C1B 0.051(3) 0.036(3) 0.032(3) -0.004(2) 0.008(3) 0.015(3)
C2B 0.036(3) 0.022(3) 0.029(3) 0.001(2) 0.001(2) 0.007(2)
N3B 0.030(2) 0.027(2) 0.029(2) -0.0003(19) -0.0008(18) 0.0095(18)
C4B 0.034(3) 0.025(3) 0.035(3) 0.009(2) -0.003(2) 0.009(2)
C5B 0.034(3) 0.022(3) 0.037(3) -0.001(2) 0.001(2) 0.003(2)
C6B 0.041(3) 0.039(3) 0.026(3) 0.000(2) 0.002(2) 0.008(2)
C7B 0.030(3) 0.036(3) 0.032(3) 0.001(2) 0.001(2) 0.004(2)
C8B 0.037(3) 0.029(3) 0.033(3) 0.000(2) 0.007(2) 0.006(2)
C9B 0.033(3) 0.031(3) 0.034(3) -0.001(2) 0.003(2) 0.006(2)
C10B 0.033(3) 0.033(3) 0.037(3) -0.003(2) 0.006(2) 0.007(2)
C11B 0.034(3) 0.033(3) 0.030(3) 0.003(2) 0.003(2) 0.013(2)
C12B 0.037(3) 0.029(3) 0.035(3) 0.007(2) 0.003(2) 0.010(2)
C13B 0.036(3) 0.032(3) 0.033(3) 0.002(2) 0.010(2) 0.010(2)
C14B 0.032(3) 0.033(3) 0.034(3) 0.001(2) 0.005(2) 0.008(2)
C15B 0.032(3) 0.032(3) 0.035(3) 0.000(2) 0.004(2) 0.009(2)
C16B 0.032(3) 0.037(3) 0.039(3) 0.005(2) 0.001(2) 0.009(2)
C17B 0.035(3) 0.040(3) 0.037(3) -0.001(3) 0.001(2) 0.012(2)
C18B 0.048(3) 0.042(3) 0.041(3) 0.003(3) 0.001(3) 0.015(3)
C19B 0.058(4) 0.063(4) 0.045(4) -0.017(3) -0.011(3) 0.016(3)
C6C 0.060(4) 0.070(5) 0.054(4) -0.015(3) -0.018(3) 0.035(3)
C7C 0.057(4) 0.059(4) 0.046(4) -0.002(3) -0.015(3) 0.021(3)
C8C 0.044(3) 0.049(4) 0.049(4) -0.005(3) 0.000(3) 0.019(3)
C9C 0.036(3) 0.036(3) 0.045(3) 0.001(3) 0.001(3) 0.006(2)
C10C 0.036(3) 0.041(3) 0.039(3) 0.001(3) 0.004(2) 0.010(2)
C11C 0.037(3) 0.033(3) 0.039(3) 0.003(2) 0.009(2) 0.009(2)
C12C 0.037(3) 0.040(3) 0.032(3) 0.007(2) 0.006(2) 0.015(2)
C13C 0.035(3) 0.031(3) 0.038(3) 0.005(2) 0.000(2) 0.013(2)
C14C 0.036(3) 0.035(3) 0.038(3) 0.003(2) 0.005(2) 0.010(2)
C15C 0.037(3) 0.028(3) 0.037(3) 0.006(2) 0.006(2) 0.010(2)
C16C 0.037(3) 0.030(3) 0.038(3) -0.001(2) 0.008(2) 0.008(2)
C17C 0.038(3) 0.031(3) 0.032(3) 0.003(2) 0.006(2) 0.012(2)
C18C 0.044(3) 0.043(3) 0.041(3) -0.004(3) 0.002(3) 0.017(3)
C19C 0.063(4) 0.052(4) 0.034(3) 0.000(3) -0.002(3) 0.028(3)
O1W 0.059(2) 0.034(2) 0.041(2) 0.0059(17) 0.0000(19) 0.0055(18)
O2W 0.045(2) 0.033(2) 0.040(2) 0.0034(17) -0.0026(17) 0.0038(16)
